data_4081691
loop_
_publ_author_name
'Yow, Shuhui'
'Nako, Adi E.'
'Neveu, L\'eonard'
'White, Andrew J. P.'
'Crimmin, Mark R.'

_publ_section_title
;
 A Highly Chemoselective, Zr-Catalyzed C--O Bond Functionalization of
 Benzofuran
;
_journal_issue 19
_journal_name_full Organometallics
_journal_page_first 5260
_journal_paper_doi 10.1021/om4008295
_journal_volume 32
_journal_year 2013
_chemical_formula_moiety '0.85(C31 H37 Al N2 O), 0.15(C31 H35 Al N2 O)'
_chemical_formula_sum 'C31 H36.69 Al N2 O'
_chemical_formula_weight 480.30
_chemical_name_systematic
; 
 ? 
;
_space_group_IT_number 15
_symmetry_cell_setting monoclinic
_symmetry_space_group_name_Hall '-C 2yc'
_symmetry_space_group_name_H-M 'C 1 2/c 1'
_atom_sites_solution_hydrogens geom
_atom_sites_solution_primary direct
_atom_sites_solution_secondary difmap
_audit_creation_method SHELXL-97
_cell_angle_alpha 90.00
_cell_angle_beta 97.8415(11)
_cell_angle_gamma 90.00
_cell_formula_units_Z 16
_cell_length_a 35.7739(4)
_cell_length_b 16.53506(17)
_cell_length_c 18.7014(2)
_cell_measurement_reflns_used 10751
_cell_measurement_temperature 173
_cell_measurement_theta_max 72.3400
_cell_measurement_theta_min 2.9300
_cell_volume 10958.9(2)
_computing_cell_refinement 'CrysAlis RED, Oxford Diffraction Ltd'
_computing_data_collection 'CrysAlis CCD, Oxford Diffraction Ltd'
_computing_data_reduction 'CrysAlis RED, Oxford Diffraction Ltd'
_computing_molecular_graphics 'Bruker SHELXTL'
_computing_publication_material 'Bruker SHELXTL'
_computing_structure_refinement 'SHELXL-97 (Sheldrick, 1997)'
_computing_structure_solution 'SHELXS-97 (Sheldrick, 1990)'
_diffrn_ambient_temperature 173
_diffrn_detector_area_resol_mean 8.2556
_diffrn_measured_fraction_theta_full 0.983
_diffrn_measured_fraction_theta_max 0.964
_diffrn_measurement_device_type 'OD Xcalibur PX Ultra'
_diffrn_measurement_method 'omega scans'
_diffrn_radiation_monochromator graphite
_diffrn_radiation_source 'Enhance Ultra (Cu) X-ray Source'
_diffrn_radiation_type CuK\a
_diffrn_radiation_wavelength 1.54184
_diffrn_reflns_av_R_equivalents 0.0260
_diffrn_reflns_av_sigmaI/netI 0.0347
_diffrn_reflns_limit_h_max 36
_diffrn_reflns_limit_h_min -43
_diffrn_reflns_limit_k_max 19
_diffrn_reflns_limit_k_min -12
_diffrn_reflns_limit_l_max 18
_diffrn_reflns_limit_l_min -23
_diffrn_reflns_number 21462
_diffrn_reflns_theta_full 70.50
_diffrn_reflns_theta_max 72.50
_diffrn_reflns_theta_min 2.95
_diffrn_standards_number 0
_exptl_absorpt_coefficient_mu 0.829
_exptl_absorpt_correction_T_max 0.964
_exptl_absorpt_correction_T_min 0.872
_exptl_absorpt_correction_type analytical
_exptl_absorpt_process_details
; 
CrysAlisPro, Agilent Technologies, 
Version 1.171.36.28 (release 01-02-2013 CrysAlis171 .NET) 
(compiled Feb  1 2013,16:14:44) 
Analytical numeric absorption correction using a multifaceted crystal 
model based on expressions derived by R.C. Clark & J.S. Reid. 
(Clark, R. C. & Reid, J. S. (1995). Acta Cryst. A51, 887-897) 
;
_exptl_crystal_colour Colourless
_exptl_crystal_density_diffrn 1.164
_exptl_crystal_density_method 'not measured'
_exptl_crystal_description needles
_exptl_crystal_F_000 4123
_exptl_crystal_size_max 0.27
_exptl_crystal_size_mid 0.10
_exptl_crystal_size_min 0.05
_refine_diff_density_max 0.471
_refine_diff_density_min -0.303
_refine_diff_density_rms 0.039
_refine_ls_extinction_coef 0.000041(11)
_refine_ls_extinction_expression Fc^*^=kFc[1+0.001xFc^2^\l^3^/sin(2\q)]^-1/4^
_refine_ls_extinction_method SHELXL
_refine_ls_goodness_of_fit_ref 1.033
_refine_ls_hydrogen_treatment constr
_refine_ls_matrix_type full
_refine_ls_number_parameters 653
_refine_ls_number_reflns 10493
_refine_ls_number_restraints 65
_refine_ls_restrained_S_all 1.044
_refine_ls_R_factor_all 0.0553
_refine_ls_R_factor_gt 0.0439
_refine_ls_shift/su_max 0.003
_refine_ls_shift/su_mean 0.000
_refine_ls_structure_factor_coef Fsqd
_refine_ls_weighting_details 'calc w=1/[\s^2^(Fo^2^)+(0.0651P)^2^+3.7279P] where P=(Fo^2^+2Fc^2^)/3'
_refine_ls_weighting_scheme calc
_refine_ls_wR_factor_gt 0.1165
_refine_ls_wR_factor_ref 0.1247
_reflns_number_gt 8506
_reflns_number_total 10493
_reflns_threshold_expression >2sigma(I)
_cod_data_source_file om4008295_si_002.cif
_cod_data_source_block 2-H2/2
_cod_depositor_comments
;
The following automatic conversions were performed:

'_symmetry_cell_setting' value 'Monoclinic' changed to 'monoclinic'
according to /home/saulius/struct/CIF-dictionaries/cif_core.dic
dictionary named 'cif_core.dic' version 2.4.2 from 2011-04-26.

Automatic conversion script
Id: cif_fix_values 1891 2012-01-12 08:04:46Z andrius 
;
_cod_original_sg_symbol_H-M C2/c
_cod_database_code 4081691

loop_
_symmetry_equiv_pos_as_xyz
'x, y, z'
'-x, y, -z+1/2'
'x+1/2, y+1/2, z'
'-x+1/2, y+1/2, -z+1/2'
'-x, -y, -z'
'x, -y, z-1/2'
'-x+1/2, -y+1/2, -z'
'x+1/2, -y+1/2, z-1/2'

loop_
_atom_site_label
_atom_site_type_symbol
_atom_site_fract_x
_atom_site_fract_y
_atom_site_fract_z
_atom_site_U_iso_or_equiv
_atom_site_adp_type
_atom_site_occupancy
_atom_site_symmetry_multiplicity
_atom_site_calc_flag
_atom_site_refinement_flags
_atom_site_disorder_assembly
_atom_site_disorder_group
Al1A Al 0.370476(13) 0.40341(3) 0.32317(3) 0.03228(12) Uani 1 1 d . . .
N1A N 0.39752(4) 0.38943(8) 0.24442(7) 0.0348(3) Uani 1 1 d . . .
C1A C 0.40494(5) 0.44879(10) 0.19961(9) 0.0387(4) Uani 1 1 d . . .
C2A C 0.39132(6) 0.52733(11) 0.20411(11) 0.0467(4) Uani 1 1 d . . .
H2AA H 0.4005 0.5665 0.1737 0.056 Uiso 1 1 calc R . .
C3A C 0.36551(5) 0.55487(11) 0.24867(11) 0.0448(4) Uani 1 1 d . . .
N3A N 0.35277(4) 0.50834(8) 0.29820(8) 0.0384(3) Uani 1 1 d . . .
C4A C 0.42849(6) 0.43028(12) 0.14071(11) 0.0493(4) Uani 1 1 d . . .
H4A1 H 0.4536 0.4119 0.1623 0.074 Uiso 1 1 calc R . .
H4A2 H 0.4310 0.4792 0.1121 0.074 Uiso 1 1 calc R . .
H4A3 H 0.4162 0.3877 0.1094 0.074 Uiso 1 1 calc R . .
C5A C 0.35174(7) 0.64045(13) 0.23802(15) 0.0661(6) Uani 1 1 d . . .
H5A1 H 0.3241 0.6409 0.2296 0.099 Uiso 1 1 calc R . .
H5A2 H 0.3616 0.6640 0.1963 0.099 Uiso 1 1 calc R . .
H5A3 H 0.3606 0.6723 0.2813 0.099 Uiso 1 1 calc R . .
C6A C 0.40937(4) 0.30768(9) 0.23231(8) 0.0335(3) Uani 1 1 d . . .
C7A C 0.44267(4) 0.27808(10) 0.27047(8) 0.0348(3) Uani 1 1 d . . .
C8A C 0.45182(5) 0.19676(10) 0.26185(9) 0.0390(4) Uani 1 1 d . . .
H8AA H 0.4743 0.1759 0.2882 0.047 Uiso 1 1 calc R . .
C9A C 0.42899(5) 0.14559(11) 0.21601(9) 0.0417(4) Uani 1 1 d . . .
C10A C 0.39629(5) 0.17728(11) 0.17816(9) 0.0413(4) Uani 1 1 d . . .
H10A H 0.3806 0.1431 0.1460 0.050 Uiso 1 1 calc R . .
C11A C 0.38559(5) 0.25756(11) 0.18564(9) 0.0388(4) Uani 1 1 d . . .
C12A C 0.46863(5) 0.33073(11) 0.32077(10) 0.0436(4) Uani 1 1 d . . .
H12A H 0.4726 0.3822 0.2969 0.065 Uiso 1 1 calc R . .
H12B H 0.4929 0.3032 0.3335 0.065 Uiso 1 1 calc R . .
H12C H 0.4573 0.3411 0.3647 0.065 Uiso 1 1 calc R . .
C13A C 0.43939(7) 0.05790(13) 0.20902(12) 0.0599(5) Uani 1 1 d . . .
H13A H 0.4193 0.0237 0.2234 0.090 Uiso 1 1 calc R . .
H13B H 0.4631 0.0467 0.2403 0.090 Uiso 1 1 calc R . .
H13C H 0.4425 0.0463 0.1588 0.090 Uiso 1 1 calc R . .
C14A C 0.34897(6) 0.28845(13) 0.14587(11) 0.0529(5) Uani 1 1 d . . .
H14A H 0.3384 0.2481 0.1104 0.079 Uiso 1 1 calc R . .
H14B H 0.3535 0.3389 0.1210 0.079 Uiso 1 1 calc R . .
H14C H 0.3311 0.2984 0.1803 0.079 Uiso 1 1 calc R . .
C15A C 0.32278(5) 0.53721(10) 0.33617(11) 0.0429(4) Uani 1 1 d . . .
C16A C 0.28545(5) 0.52102(12) 0.30666(14) 0.0564(5) Uani 1 1 d . . .
C17A C 0.25701(6) 0.54573(15) 0.34672(19) 0.0773(8) Uani 1 1 d . . .
H17A H 0.2315 0.5347 0.3282 0.093 Uiso 1 1 calc R . .
C18A C 0.26466(8) 0.58516(16) 0.4116(2) 0.0818(9) Uani 1 1 d . . .
C19A C 0.30178(8) 0.59952(14) 0.43883(16) 0.0713(7) Uani 1 1 d . . .
H19A H 0.3073 0.6261 0.4841 0.086 Uiso 1 1 calc R . .
C20A C 0.33150(6) 0.57630(12) 0.40228(12) 0.0524(5) Uani 1 1 d . . .
C21A C 0.27625(7) 0.48064(16) 0.23499(16) 0.0752(7) Uani 1 1 d . . .
H21A H 0.2824 0.5170 0.1969 0.113 Uiso 1 1 calc R . .
H21B H 0.2493 0.4676 0.2266 0.113 Uiso 1 1 calc R . .
H21C H 0.2910 0.4308 0.2344 0.113 Uiso 1 1 calc R . .
C22A C 0.23303(11) 0.6132(2) 0.4515(3) 0.1320(18) Uani 1 1 d . . .
H22A H 0.2088 0.5969 0.4246 0.198 Uiso 1 1 calc R . .
H22B H 0.2339 0.6722 0.4562 0.198 Uiso 1 1 calc R . .
H22C H 0.2360 0.5886 0.4996 0.198 Uiso 1 1 calc R . .
C23A C 0.37151(7) 0.59517(15) 0.43361(15) 0.0669(6) Uani 1 1 d . . .
H23A H 0.3857 0.5447 0.4424 0.100 Uiso 1 1 calc R . .
H23B H 0.3717 0.6245 0.4792 0.100 Uiso 1 1 calc R . .
H23C H 0.3832 0.6287 0.3996 0.100 Uiso 1 1 calc R . .
O31A O 0.40053(3) 0.40827(7) 0.40519(6) 0.0377(3) Uani 1 1 d . . .
C32A C 0.39839(5) 0.36113(9) 0.46348(8) 0.0343(3) Uani 1 1 d . . .
C33A C 0.43043(5) 0.35241(11) 0.51393(9) 0.0418(4) Uani 1 1 d . . .
H33A H 0.4530 0.3795 0.5065 0.050 Uiso 1 1 calc R . .
C34A C 0.43006(6) 0.30491(12) 0.57483(10) 0.0502(4) Uani 1 1 d . . .
H34A H 0.4522 0.2993 0.6087 0.060 Uiso 1 1 calc R . .
C35A C 0.39716(6) 0.26570(12) 0.58609(10) 0.0503(4) Uani 1 1 d . . .
H35A H 0.3966 0.2332 0.6278 0.060 Uiso 1 1 calc R . .
C36A C 0.36525(6) 0.27425(11) 0.53633(10) 0.0452(4) Uani 1 1 d . . .
H36A H 0.3428 0.2473 0.5447 0.054 Uiso 1 1 calc R . .
C37A C 0.36473(5) 0.32087(10) 0.47429(9) 0.0383(4) Uani 1 1 d . . .
C38A C 0.32899(5) 0.32967(13) 0.42167(11) 0.0504(4) Uani 1 1 d . . .
H38A H 0.3178 0.3833 0.4290 0.061 Uiso 1 1 calc R . .
H38B H 0.3107 0.2882 0.4331 0.061 Uiso 1 1 calc R . .
C39A C 0.33393(5) 0.32158(11) 0.34261(10) 0.0413(4) Uani 1 1 d . . .
H39A H 0.3096 0.3304 0.3116 0.050 Uiso 1 1 calc R . .
H39B H 0.3433 0.2669 0.3328 0.050 Uiso 1 1 calc R . .
Al1B Al 0.612429(13) 0.09604(3) 0.60851(3) 0.03510(12) Uani 1 1 d . A .
N1B N 0.56016(4) 0.11536(8) 0.60145(7) 0.0318(3) Uani 1 1 d . . .
C1B C 0.53369(4) 0.05780(10) 0.59520(8) 0.0320(3) Uani 1 1 d . . .
C2B C 0.54209(5) -0.02437(10) 0.58921(8) 0.0349(3) Uani 1 1 d . . .
H2BA H 0.5215 -0.0608 0.5889 0.042 Uiso 1 1 calc R . .
C3B C 0.57732(5) -0.05927(10) 0.58358(8) 0.0339(3) Uani 1 1 d . . .
N3B N 0.60869(4) -0.01542(8) 0.58744(7) 0.0341(3) Uani 1 1 d . . .
C4B C 0.49309(5) 0.08148(11) 0.59392(9) 0.0387(4) Uani 1 1 d . . .
H4B1 H 0.4888 0.0989 0.6422 0.058 Uiso 1 1 calc R . .
H4B2 H 0.4769 0.0350 0.5790 0.058 Uiso 1 1 calc R . .
H4B3 H 0.4870 0.1260 0.5597 0.058 Uiso 1 1 calc R . .
C5B C 0.57922(5) -0.14885(10) 0.57189(10) 0.0414(4) Uani 1 1 d . . .
H5B1 H 0.5881 -0.1595 0.5255 0.062 Uiso 1 1 calc R . .
H5B2 H 0.5541 -0.1724 0.5717 0.062 Uiso 1 1 calc R . .
H5B3 H 0.5967 -0.1731 0.6109 0.062 Uiso 1 1 calc R . .
C6B C 0.54922(4) 0.19908(9) 0.60599(9) 0.0340(3) Uani 1 1 d . . .
C7B C 0.54662(5) 0.23226(11) 0.67410(10) 0.0424(4) Uani 1 1 d . . .
C8B C 0.53840(5) 0.31455(12) 0.67769(13) 0.0548(5) Uani 1 1 d . . .
H8BA H 0.5365 0.3381 0.7234 0.066 Uiso 1 1 calc R . .
C9B C 0.53288(5) 0.36292(12) 0.61698(16) 0.0607(6) Uani 1 1 d . . .
C10B C 0.53521(5) 0.32766(12) 0.55026(14) 0.0538(5) Uani 1 1 d . . .
H10B H 0.5311 0.3603 0.5081 0.065 Uiso 1 1 calc R . .
C11B C 0.54345(5) 0.24583(11) 0.54337(10) 0.0410(4) Uani 1 1 d . . .
C12B C 0.55257(6) 0.18111(14) 0.74112(10) 0.0541(5) Uani 1 1 d . . .
H12D H 0.5791 0.1644 0.7506 0.081 Uiso 1 1 calc R . .
H12E H 0.5364 0.1331 0.7343 0.081 Uiso 1 1 calc R . .
H12F H 0.5461 0.2125 0.7821 0.081 Uiso 1 1 calc R . .
C13B C 0.52470(8) 0.45214(14) 0.6225(2) 0.0912(10) Uani 1 1 d . . .
H13D H 0.5144 0.4628 0.6675 0.137 Uiso 1 1 calc R . .
H13E H 0.5063 0.4686 0.5814 0.137 Uiso 1 1 calc R . .
H13F H 0.5481 0.4829 0.6221 0.137 Uiso 1 1 calc R . .
C14B C 0.54587(6) 0.20885(14) 0.47038(10) 0.0538(5) Uani 1 1 d . . .
H14D H 0.5415 0.2507 0.4331 0.081 Uiso 1 1 calc R . .
H14E H 0.5267 0.1664 0.4606 0.081 Uiso 1 1 calc R . .
H14F H 0.5710 0.1853 0.4700 0.081 Uiso 1 1 calc R . .
C15B C 0.64407(4) -0.05160(9) 0.57477(9) 0.0356(3) Uani 1 1 d . . .
C16B C 0.65342(5) -0.05111(10) 0.50453(9) 0.0403(4) Uani 1 1 d . . .
C17B C 0.68937(5) -0.07629(12) 0.49401(11) 0.0487(4) Uani 1 1 d . . .
H17B H 0.6960 -0.0763 0.4465 0.058 Uiso 1 1 calc R . .
C18B C 0.71576(5) -0.10135(12) 0.55081(12) 0.0506(4) Uani 1 1 d . . .
C19B C 0.70527(5) -0.10338(11) 0.61924(11) 0.0470(4) Uani 1 1 d . . .
H19B H 0.7229 -0.1223 0.6582 0.056 Uiso 1 1 calc R . .
C20B C 0.66968(5) -0.07866(10) 0.63298(10) 0.0400(4) Uani 1 1 d . . .
C21B C 0.62538(6) -0.02483(13) 0.44165(10) 0.0510(4) Uani 1 1 d . . .
H21D H 0.6383 -0.0174 0.3991 0.076 Uiso 1 1 calc R . .
H21E H 0.6138 0.0263 0.4533 0.076 Uiso 1 1 calc R . .
H21F H 0.6058 -0.0663 0.4315 0.076 Uiso 1 1 calc R . .
C22B C 0.75504(7) -0.12523(18) 0.53819(16) 0.0743(7) Uani 1 1 d . . .
H22D H 0.7539 -0.1519 0.4911 0.111 Uiso 1 1 calc R . .
H22E H 0.7658 -0.1625 0.5763 0.111 Uiso 1 1 calc R . .
H22F H 0.7709 -0.0768 0.5389 0.111 Uiso 1 1 calc R . .
C23B C 0.65948(6) -0.08233(13) 0.70849(10) 0.0509(4) Uani 1 1 d . . .
H23D H 0.6585 -0.0274 0.7278 0.076 Uiso 1 1 calc R . .
H23E H 0.6785 -0.1138 0.7392 0.076 Uiso 1 1 calc R . .
H23F H 0.6348 -0.1081 0.7075 0.076 Uiso 1 1 calc R . .
O31B O 0.63407(4) 0.10875(8) 0.69714(7) 0.0483(3) Uani 1 1 d D . .
C32B C 0.66582(4) 0.14646(12) 0.72409(15) 0.0374(7) Uani 0.692(8) 1 d PGDU A 1
C33B C 0.67469(7) 0.15593(12) 0.79832(15) 0.0468(8) Uani 0.692(8) 1 d PGDU A 1
H33B H 0.6584 0.1345 0.8297 0.056 Uiso 0.692(8) 1 calc PR A 1
C34B C 0.70734(8) 0.19682(13) 0.82658(17) 0.0613(11) Uani 0.692(8) 1 d PGDU A 1
H34B H 0.7134 0.2033 0.8773 0.074 Uiso 0.692(8) 1 calc PR A 1
C35B C 0.73112(5) 0.22822(13) 0.7806(2) 0.0581(12) Uani 0.692(8) 1 d PGDU A 1
H35B H 0.7534 0.2562 0.7999 0.070 Uiso 0.692(8) 1 calc PR A 1
C36B C 0.72225(5) 0.21874(16) 0.7064(2) 0.0559(10) Uani 0.692(8) 1 d PGDU A 1
H36B H 0.7385 0.2402 0.6750 0.067 Uiso 0.692(8) 1 calc PR A 1
C37B C 0.68960(6) 0.17786(16) 0.67812(17) 0.0510(8) Uani 0.692(8) 1 d PGDU A 1
C38B C 0.68336(13) 0.1642(4) 0.5976(2) 0.0803(16) Uani 0.692(8) 1 d PDU A 1
H38C H 0.6955 0.1121 0.5886 0.096 Uiso 0.692(8) 1 calc PR A 1
H38D H 0.6976 0.2068 0.5758 0.096 Uiso 0.692(8) 1 calc PR A 1
C32" C 0.66848(11) 0.1533(3) 0.7058(3) 0.0356(17) Uiso 0.308(8) 1 d PGDU A 2
C33" C 0.68503(15) 0.1533(3) 0.7775(3) 0.0446(18) Uiso 0.308(8) 1 d PGDU A 2
H33C H 0.6730 0.1264 0.8130 0.054 Uiso 0.308(8) 1 calc PR A 2
C34" C 0.71924(16) 0.1925(3) 0.7973(3) 0.0505(19) Uiso 0.308(8) 1 d PGDU A 2
H34C H 0.7306 0.1925 0.8463 0.061 Uiso 0.308(8) 1 calc PR A 2
C35" C 0.73691(12) 0.2318(3) 0.7453(4) 0.056(2) Uiso 0.308(8) 1 d PGDU A 2
H35C H 0.7603 0.2586 0.7588 0.067 Uiso 0.308(8) 1 calc PR A 2
C36" C 0.72035(14) 0.2318(3) 0.6736(3) 0.056(2) Uiso 0.308(8) 1 d PGDU A 2
H36C H 0.7324 0.2586 0.6381 0.067 Uiso 0.308(8) 1 calc PR A 2
C37" C 0.68614(14) 0.1925(3) 0.6539(3) 0.0357(16) Uiso 0.308(8) 1 d PGDU A 2
C38" C 0.6706(2) 0.1974(4) 0.5770(4) 0.0440(17) Uiso 0.308(8) 1 d PDU A 2
H38E H 0.6831 0.2298 0.5455 0.053 Uiso 0.308(8) 1 calc PR A 2
C39B C 0.64334(6) 0.16228(12) 0.55397(12) 0.0534(5) Uani 1 1 d . . .
H39C H 0.6442 0.1387 0.5056 0.064 Uiso 0.692(8) 1 calc PR A 1
H39D H 0.6329 0.2177 0.5480 0.064 Uiso 0.692(8) 1 calc PR A 1
H39E H 0.6355 0.1665 0.5035 0.064 Uiso 0.308(8) 1 calc PR A 2

loop_
_atom_site_aniso_label
_atom_site_aniso_U_11
_atom_site_aniso_U_22
_atom_site_aniso_U_33
_atom_site_aniso_U_23
_atom_site_aniso_U_13
_atom_site_aniso_U_12
Al1A 0.0317(2) 0.0270(2) 0.0387(2) 0.00294(18) 0.00681(18) 0.00240(17)
N1A 0.0360(7) 0.0298(7) 0.0388(7) 0.0035(5) 0.0064(5) 0.0042(5)
C1A 0.0392(8) 0.0362(8) 0.0410(8) 0.0064(7) 0.0072(7) 0.0023(7)
C2A 0.0541(10) 0.0344(9) 0.0541(10) 0.0134(8) 0.0172(8) 0.0054(8)
C3A 0.0476(10) 0.0329(9) 0.0547(10) 0.0086(8) 0.0102(8) 0.0067(7)
N3A 0.0376(7) 0.0303(7) 0.0484(8) 0.0049(6) 0.0097(6) 0.0063(5)
C4A 0.0558(11) 0.0458(10) 0.0498(10) 0.0110(8) 0.0200(8) 0.0053(8)
C5A 0.0793(15) 0.0395(11) 0.0855(16) 0.0212(11) 0.0321(13) 0.0193(10)
C6A 0.0359(8) 0.0303(8) 0.0354(7) 0.0014(6) 0.0091(6) 0.0016(6)
C7A 0.0357(8) 0.0337(8) 0.0364(7) 0.0000(6) 0.0098(6) 0.0023(6)
C8A 0.0420(9) 0.0369(8) 0.0392(8) 0.0014(7) 0.0096(7) 0.0080(7)
C9A 0.0534(10) 0.0361(9) 0.0376(8) -0.0023(7) 0.0140(7) 0.0051(7)
C10A 0.0512(10) 0.0379(9) 0.0357(8) -0.0059(7) 0.0089(7) -0.0021(7)
C11A 0.0422(9) 0.0400(9) 0.0345(8) -0.0009(7) 0.0065(7) 0.0012(7)
C12A 0.0353(8) 0.0422(9) 0.0524(10) -0.0049(8) 0.0025(7) 0.0026(7)
C13A 0.0782(15) 0.0407(10) 0.0601(12) -0.0102(9) 0.0064(10) 0.0153(10)
C14A 0.0505(11) 0.0535(11) 0.0509(10) -0.0051(9) -0.0069(8) 0.0042(9)
C15A 0.0392(9) 0.0309(8) 0.0602(10) 0.0067(8) 0.0129(8) 0.0078(7)
C16A 0.0385(10) 0.0387(9) 0.0908(15) 0.0114(10) 0.0038(10) 0.0083(8)
C17A 0.0389(11) 0.0511(13) 0.145(3) 0.0186(16) 0.0235(14) 0.0087(9)
C18A 0.0729(17) 0.0494(13) 0.135(3) 0.0022(15) 0.0574(18) 0.0096(11)
C19A 0.0814(17) 0.0512(12) 0.0903(17) -0.0069(12) 0.0438(14) 0.0107(11)
C20A 0.0570(11) 0.0359(9) 0.0675(12) -0.0048(9) 0.0199(10) 0.0076(8)
C21A 0.0557(13) 0.0606(14) 0.0999(19) 0.0057(14) -0.0230(13) 0.0097(11)
C22A 0.108(3) 0.088(2) 0.226(5) 0.001(3) 0.112(3) 0.020(2)
C23A 0.0668(14) 0.0529(12) 0.0791(15) -0.0206(11) 0.0027(12) 0.0049(10)
O31A 0.0372(6) 0.0369(6) 0.0395(6) 0.0055(5) 0.0065(5) -0.0032(5)
C32A 0.0396(8) 0.0287(7) 0.0359(8) -0.0025(6) 0.0095(6) 0.0027(6)
C33A 0.0442(9) 0.0412(9) 0.0395(8) -0.0016(7) 0.0036(7) -0.0026(7)
C34A 0.0595(11) 0.0503(11) 0.0385(9) 0.0021(8) -0.0017(8) 0.0012(9)
C35A 0.0711(13) 0.0442(10) 0.0367(8) 0.0042(8) 0.0107(8) 0.0024(9)
C36A 0.0535(10) 0.0405(9) 0.0449(9) 0.0004(8) 0.0188(8) -0.0006(8)
C37A 0.0401(8) 0.0358(8) 0.0411(8) -0.0001(7) 0.0130(7) 0.0026(7)
C38A 0.0375(9) 0.0577(11) 0.0579(11) 0.0105(9) 0.0130(8) -0.0037(8)
C39A 0.0339(8) 0.0390(9) 0.0497(9) 0.0040(7) 0.0016(7) -0.0026(7)
Al1B 0.0313(2) 0.0292(2) 0.0452(3) -0.00282(19) 0.00667(19) -0.00185(17)
N1B 0.0329(6) 0.0286(6) 0.0339(6) -0.0028(5) 0.0043(5) 0.0003(5)
C1B 0.0328(7) 0.0343(8) 0.0289(7) -0.0025(6) 0.0040(6) -0.0017(6)
C2B 0.0344(8) 0.0324(8) 0.0380(8) -0.0037(6) 0.0054(6) -0.0049(6)
C3B 0.0384(8) 0.0312(8) 0.0319(7) -0.0016(6) 0.0046(6) -0.0014(6)
N3B 0.0333(7) 0.0302(6) 0.0391(7) -0.0016(5) 0.0060(5) 0.0004(5)
C4B 0.0331(8) 0.0396(9) 0.0435(8) -0.0045(7) 0.0056(7) -0.0019(6)
C5B 0.0445(9) 0.0313(8) 0.0492(9) -0.0034(7) 0.0099(7) -0.0017(7)
C6B 0.0271(7) 0.0296(8) 0.0449(8) -0.0049(6) 0.0040(6) 0.0000(6)
C7B 0.0325(8) 0.0427(9) 0.0521(9) -0.0155(8) 0.0061(7) -0.0026(7)
C8B 0.0397(10) 0.0443(10) 0.0811(14) -0.0275(11) 0.0109(9) -0.0030(8)
C9B 0.0344(9) 0.0315(9) 0.1169(19) -0.0149(11) 0.0133(11) -0.0015(7)
C10B 0.0357(9) 0.0359(9) 0.0902(15) 0.0125(10) 0.0100(9) 0.0011(7)
C11B 0.0317(8) 0.0362(8) 0.0549(10) 0.0046(8) 0.0057(7) -0.0008(6)
C12B 0.0529(11) 0.0691(13) 0.0402(9) -0.0170(9) 0.0062(8) -0.0003(10)
C13B 0.0626(14) 0.0331(11) 0.180(3) -0.0187(15) 0.0227(18) 0.0032(10)
C14B 0.0579(11) 0.0589(12) 0.0445(9) 0.0120(9) 0.0074(8) 0.0029(9)
C15B 0.0342(8) 0.0287(7) 0.0446(8) -0.0003(7) 0.0072(7) 0.0009(6)
C16B 0.0426(9) 0.0345(8) 0.0446(9) -0.0008(7) 0.0086(7) 0.0016(7)
C17B 0.0484(10) 0.0456(10) 0.0549(10) -0.0036(8) 0.0169(8) 0.0013(8)
C18B 0.0385(9) 0.0438(10) 0.0705(12) -0.0059(9) 0.0115(9) 0.0025(7)
C19B 0.0387(9) 0.0399(9) 0.0607(11) 0.0012(8) 0.0009(8) 0.0037(7)
C20B 0.0399(9) 0.0310(8) 0.0486(9) 0.0015(7) 0.0041(7) -0.0002(6)
C21B 0.0570(11) 0.0541(11) 0.0425(9) 0.0023(8) 0.0088(8) 0.0077(9)
C22B 0.0466(12) 0.0837(17) 0.0958(18) -0.0076(15) 0.0206(12) 0.0142(11)
C23B 0.0534(11) 0.0510(11) 0.0473(10) 0.0093(9) 0.0032(8) 0.0038(9)
O31B 0.0376(6) 0.0498(7) 0.0558(7) -0.0102(6) 0.0003(5) -0.0052(5)
C32B 0.0340(13) 0.0303(13) 0.0466(17) -0.0056(11) 0.0006(11) 0.0033(9)
C33B 0.0487(16) 0.0412(15) 0.0478(16) -0.0009(12) -0.0038(14) 0.0023(12)
C34B 0.060(2) 0.0525(18) 0.063(2) -0.0090(15) -0.0224(18) 0.0026(14)
C35B 0.0329(14) 0.0448(16) 0.091(3) -0.0113(17) -0.0113(16) -0.0004(12)
C36B 0.0398(15) 0.0497(17) 0.079(3) -0.0178(18) 0.0105(15) -0.0044(12)
C37B 0.0463(16) 0.0472(16) 0.060(2) -0.0090(17) 0.0100(15) -0.0008(13)
C38B 0.063(3) 0.113(4) 0.069(2) -0.006(3) 0.026(2) -0.036(3)
C39B 0.0532(11) 0.0403(10) 0.0703(12) 0.0050(9) 0.0221(10) -0.0021(8)

loop_
_atom_type_symbol
_atom_type_description
_atom_type_scat_dispersion_real
_atom_type_scat_dispersion_imag
_atom_type_scat_source
C C 0.0181 0.0091 'International Tables Vol C Tables 4.2.6.8 and 6.1.1.4'
H H 0.0000 0.0000 'International Tables Vol C Tables 4.2.6.8 and 6.1.1.4'
N N 0.0311 0.0180 'International Tables Vol C Tables 4.2.6.8 and 6.1.1.4'
O O 0.0492 0.0322 'International Tables Vol C Tables 4.2.6.8 and 6.1.1.4'
Al Al 0.2130 0.2455 'International Tables Vol C Tables 4.2.6.8 and 6.1.1.4'

loop_
_geom_angle_atom_site_label_1
_geom_angle_atom_site_label_2
_geom_angle_atom_site_label_3
_geom_angle
O31A Al1A N1A 111.79(6)
O31A Al1A N3A 108.69(6)
N1A Al1A N3A 96.34(6)
O31A Al1A C39A 102.46(7)
N1A Al1A C39A 119.32(7)
N3A Al1A C39A 118.29(7)
C1A N1A C6A 120.02(13)
C1A N1A Al1A 124.45(11)
C6A N1A Al1A 115.50(10)
N1A C1A C2A 122.96(15)
N1A C1A C4A 119.11(15)
C2A C1A C4A 117.92(15)
C1A C2A C3A 127.06(16)
N3A C3A C2A 122.80(16)
N3A C3A C5A 119.96(17)
C2A C3A C5A 117.24(16)
C3A N3A C15A 119.88(14)
C3A N3A Al1A 124.69(12)
C15A N3A Al1A 115.42(11)
C7A C6A C11A 121.02(15)
C7A C6A N1A 119.86(14)
C11A C6A N1A 118.97(15)
C6A C7A C8A 118.45(15)
C6A C7A C12A 121.94(15)
C8A C7A C12A 119.61(15)
C9A C8A C7A 122.02(17)
C10A C9A C8A 118.01(16)
C10A C9A C13A 121.39(18)
C8A C9A C13A 120.58(18)
C9A C10A C11A 122.23(17)
C10A C11A C6A 118.25(16)
C10A C11A C14A 120.40(16)
C6A C11A C14A 121.33(16)
C20A C15A C16A 121.68(18)
C20A C15A N3A 119.86(17)
C16A C15A N3A 118.37(18)
C15A C16A C17A 117.1(2)
C15A C16A C21A 121.4(2)
C17A C16A C21A 121.5(2)
C18A C17A C16A 122.6(2)
C17A C18A C19A 118.4(2)
C17A C18A C22A 120.7(3)
C19A C18A C22A 120.9(3)
C18A C19A C20A 122.2(3)
C15A C20A C19A 118.0(2)
C15A C20A C23A 121.90(18)
C19A C20A C23A 120.1(2)
C32A O31A Al1A 125.80(10)
O31A C32A C33A 118.40(15)
O31A C32A C37A 122.01(15)
C33A C32A C37A 119.59(15)
C34A C33A C32A 121.18(17)
C35A C34A C33A 119.63(18)
C36A C35A C34A 119.49(17)
C35A C36A C37A 122.37(17)
C36A C37A C32A 117.74(17)
C36A C37A C38A 120.70(16)
C32A C37A C38A 121.53(15)
C37A C38A C39A 115.18(15)
C38A C39A Al1A 106.88(12)
O31B Al1B N1B 110.73(6)
O31B Al1B N3B 109.03(7)
N1B Al1B N3B 96.30(6)
O31B Al1B C39B 102.74(9)
N1B Al1B C39B 119.90(8)
N3B Al1B C39B 118.09(8)
C1B N1B C6B 119.57(13)
C1B N1B Al1B 124.75(11)
C6B N1B Al1B 115.64(10)
N1B C1B C2B 122.77(14)
N1B C1B C4B 119.21(14)
C2B C1B C4B 118.02(14)
C1B C2B C3B 127.60(15)
N3B C3B C2B 122.13(15)
N3B C3B C5B 119.45(14)
C2B C3B C5B 118.42(14)
C3B N3B C15B 121.05(13)
C3B N3B Al1B 125.41(11)
C15B N3B Al1B 113.54(10)
C11B C6B C7B 121.70(16)
C11B C6B N1B 119.48(14)
C7B C6B N1B 118.73(15)
C8B C7B C6B 117.77(19)
C8B C7B C12B 121.02(18)
C6B C7B C12B 121.21(16)
C9B C8B C7B 122.18(19)
C8B C9B C10B 118.41(17)
C8B C9B C13B 121.1(2)
C10B C9B C13B 120.4(3)
C9B C10B C11B 122.0(2)
C10B C11B C6B 117.98(18)
C10B C11B C14B 121.05(18)
C6B C11B C14B 120.98(16)
C20B C15B C16B 121.20(15)
C20B C15B N3B 119.97(15)
C16B C15B N3B 118.51(15)
C17B C16B C15B 118.36(17)
C17B C16B C21B 120.49(16)
C15B C16B C21B 121.15(15)
C18B C17B C16B 121.85(18)
C19B C18B C17B 118.34(17)
C19B C18B C22B 121.0(2)
C17B C18B C22B 120.7(2)
C18B C19B C20B 122.25(18)
C19B C20B C15B 117.94(17)
C19B C20B C23B 120.32(17)
C15B C20B C23B 121.73(16)
C32B O31B Al1B 131.35(16)
C32" O31B Al1B 115.8(2)
O31B C32B C33B 119.80(16)
O31B C32B C37B 120.19(16)
C33B C32B C37B 120.0
C32B C33B C34B 120.0
C35B C34B C33B 120.0
C34B C35B C36B 120.0
C37B C36B C35B 120.0
C36B C37B C32B 120.0
C36B C37B C38B 117.04(18)
C32B C37B C38B 122.79(18)
C37B C38B C39B 121.9(3)
C33" C32" C37" 120.0
C33" C32" O31B 111.0(3)
C37" C32" O31B 129.0(3)
C32" C33" C34" 120.0
C35" C34" C33" 120.0
C36" C35" C34" 120.0
C35" C36" C37" 120.0
C36" C37" C32" 120.0
C36" C37" C38" 115.8(4)
C32" C37" C38" 124.2(4)
C39B C38" C37" 121.2(6)
C38" C39B Al1B 126.5(4)
C38B C39B Al1B 106.7(2)

loop_
_geom_bond_atom_site_label_1
_geom_bond_atom_site_label_2
_geom_bond_distance
Al1A O31A 1.7507(13)
Al1A N1A 1.8836(14)
Al1A N3A 1.8840(14)
Al1A C39A 1.9498(17)
N1A C1A 1.340(2)
N1A C6A 1.444(2)
C1A C2A 1.394(2)
C1A C4A 1.507(2)
C2A C3A 1.402(3)
C3A N3A 1.331(2)
C3A C5A 1.503(3)
N3A C15A 1.446(2)
C6A C7A 1.392(2)
C6A C11A 1.403(2)
C7A C8A 1.398(2)
C7A C12A 1.506(2)
C8A C9A 1.388(3)
C9A C10A 1.385(3)
C9A C13A 1.507(3)
C10A C11A 1.394(3)
C11A C14A 1.505(3)
C15A C20A 1.392(3)
C15A C16A 1.399(3)
C16A C17A 1.404(4)
C16A C21A 1.493(4)
C17A C18A 1.371(5)
C18A C19A 1.377(4)
C18A C22A 1.511(4)
C19A C20A 1.394(3)
C20A C23A 1.504(3)
O31A C32A 1.3508(19)
C32A C33A 1.389(2)
C32A C37A 1.414(2)
C33A C34A 1.385(3)
C34A C35A 1.384(3)
C35A C36A 1.378(3)
C36A C37A 1.391(2)
C37A C38A 1.510(3)
C38A C39A 1.519(3)
Al1B O31B 1.7438(14)
Al1B N1B 1.8839(14)
Al1B N3B 1.8856(14)
Al1B C39B 1.9417(19)
N1B C1B 1.336(2)
N1B C6B 1.444(2)
C1B C2B 1.399(2)
C1B C4B 1.501(2)
C2B C3B 1.403(2)
C3B N3B 1.330(2)
C3B C5B 1.500(2)
N3B C15B 1.448(2)
C6B C11B 1.395(2)
C6B C7B 1.402(2)
C7B C8B 1.396(3)
C7B C12B 1.503(3)
C8B C9B 1.381(4)
C9B C10B 1.390(4)
C9B C13B 1.510(3)
C10B C11B 1.395(3)
C11B C14B 1.509(3)
C15B C20B 1.397(2)
C15B C16B 1.399(2)
C16B C17B 1.391(3)
C16B C21B 1.502(3)
C17B C18B 1.385(3)
C18B C19B 1.382(3)
C18B C22B 1.509(3)
C19B C20B 1.394(3)
C20B C23B 1.507(3)
O31B C32B 1.3330(18)
O31B C32" 1.425(4)
C32B C33B 1.3900
C32B C37B 1.3900
C33B C34B 1.3900
C34B C35B 1.3900
C35B C36B 1.3900
C36B C37B 1.3900
C37B C38B 1.509(4)
C38B C39B 1.548(6)
C32" C33" 1.3900
C32" C37" 1.3900
C33" C34" 1.3900
C34" C35" 1.3900
C35" C36" 1.3900
C36" C37" 1.3900
C37" C38" 1.471(8)
C38" C39B 1.167(8)
